data_4001094
loop_
_publ_author_name
'Zhao, Lang'
'Li, Jiyang'
'Chen, Peng'
'Li, Guanghua'
'Yu, Jihong'
'Xu, Ruren'

_publ_section_title
;
 2H3O&#x00B7;[Co8(HPO3)9(CH3OH)3]&#x00B7;2H2O: An Open-Framework Cobalt
 Phosphite Containing Extra-Large 18-Ring Channels
;
_journal_issue 1
_journal_name_full 'Chemistry of Materials'
_journal_page_first 17
_journal_paper_doi 10.1021/cm7021906
_journal_volume 20
_journal_year 2008
_chemical_formula_moiety 'C3 H31 Co8 O34 P9'
_chemical_formula_sum 'C3 H31 Co8 O34 P9'
_chemical_formula_weight 1361.45
_chemical_melting_point ?
_chemical_name_systematic
; 
 ? 
;
_space_group_IT_number 185
_symmetry_cell_setting hexagonal
_symmetry_space_group_name_Hall 'P 6c -2'
_symmetry_space_group_name_H-M 'P 63 c m'
_atom_sites_solution_hydrogens geom
_atom_sites_solution_primary direct
_atom_sites_solution_secondary difmap
_audit_creation_method SHELXL-97
_cell_angle_alpha 90.00
_cell_angle_beta 90.00
_cell_angle_gamma 120.00
_cell_formula_units_Z 2
_cell_length_a 15.141(2)
_cell_length_b 15.141(2)
_cell_length_c 9.3313(19)
_cell_measurement_reflns_used 1353
_cell_measurement_temperature 293(2)
_cell_measurement_theta_max 27.43
_cell_measurement_theta_min 3.11
_cell_volume 1852.6(5)
_computing_cell_refinement Process-auto
_computing_data_collection Process-auto
_computing_data_reduction Process-auto
_computing_molecular_graphics SHELXL-97
_computing_publication_material SHELXL-97
_computing_structure_refinement 'SHELXL-97 (Sheldrick, 1997)'
_computing_structure_solution 'SHELXS-97 (Sheldrick, 1990)'
_diffrn_ambient_temperature 293(2)
_diffrn_detector_area_resol_mean 10.0
_diffrn_measured_fraction_theta_full 0.995
_diffrn_measured_fraction_theta_max 0.995
_diffrn_measurement_device_type 'Rigaku RAXIS-RAPID'
_diffrn_measurement_method omega-scan
_diffrn_radiation_monochromator graphite
_diffrn_radiation_source 'fine-focus sealed tube'
_diffrn_radiation_type MoK\a
_diffrn_radiation_wavelength 0.71073
_diffrn_reflns_av_R_equivalents 0.0712
_diffrn_reflns_av_sigmaI/netI 0.0407
_diffrn_reflns_limit_h_max 17
_diffrn_reflns_limit_h_min -19
_diffrn_reflns_limit_k_max 19
_diffrn_reflns_limit_k_min -19
_diffrn_reflns_limit_l_max 9
_diffrn_reflns_limit_l_min -12
_diffrn_reflns_number 11697
_diffrn_reflns_theta_full 27.43
_diffrn_reflns_theta_max 27.43
_diffrn_reflns_theta_min 3.11
_diffrn_standards_decay_% 0
_diffrn_standards_interval_count 0
_diffrn_standards_interval_time 0
_diffrn_standards_number 0
_exptl_absorpt_coefficient_mu 3.987
_exptl_absorpt_correction_T_max 0.5722
_exptl_absorpt_correction_T_min 0.3614
_exptl_absorpt_correction_type empirical
_exptl_absorpt_process_details Process-auto
_exptl_crystal_colour purple
_exptl_crystal_density_diffrn 2.441
_exptl_crystal_density_meas ?
_exptl_crystal_density_method 'not measured'
_exptl_crystal_description block
_exptl_crystal_F_000 1344
_exptl_crystal_size_max 0.25
_exptl_crystal_size_mid 0.17
_exptl_crystal_size_min 0.14
_refine_diff_density_max 1.033
_refine_diff_density_min -0.583
_refine_diff_density_rms 0.162
_refine_ls_abs_structure_details 'Flack H D (1983), Acta Cryst. A39, 876-881'
_refine_ls_abs_structure_Flack 0.55(6)
_refine_ls_extinction_method none
_refine_ls_goodness_of_fit_ref 1.061
_refine_ls_hydrogen_treatment mixed
_refine_ls_matrix_type full
_refine_ls_number_parameters 101
_refine_ls_number_reflns 1353
_refine_ls_number_restraints 17
_refine_ls_restrained_S_all 1.057
_refine_ls_R_factor_all 0.0637
_refine_ls_R_factor_gt 0.0560
_refine_ls_shift/su_max 0.000
_refine_ls_shift/su_mean 0.000
_refine_ls_structure_factor_coef Fsqd
_refine_ls_weighting_details 'calc w=1/[\s^2^(Fo^2^)+(0.0924P)^2^+12.2678P] where P=(Fo^2^+2Fc^2^)/3'
_refine_ls_weighting_scheme calc
_refine_ls_wR_factor_gt 0.1546
_refine_ls_wR_factor_ref 0.1602
_reflns_number_gt 1192
_reflns_number_total 1353
_reflns_threshold_expression >2sigma(I)
_cod_data_source_file cm7021906.cif
_cod_data_source_block CoHPO-CJ2(CM-2007-021906)
_cod_depositor_comments
;
The following automatic conversions were performed:

'_chemical_melting_point' value 'not measured' was changed to '?' -
the value is undefined or not given.

'_symmetry_cell_setting' value
'Hexagonal' changed to 'hexagonal' according to
/home/saulius/struct/CIF-dictionaries/cif_core.dic dictionary named
'cif_core.dic' version 2.4.1 from 2010-06-29.

Automatic conversion script
Id: cif_fix_values 1715 2011-07-08 13:25:40Z adriana 

The following automatic conversions were performed:

'_exptl_crystal_density_meas' value 'none' was changed to '?' - the
value is perceived as not measured.

Automatic conversion script
Id: cif_fix_values 3008 2015-01-20 13:52:24Z robertas 
;
_cod_original_sg_symbol_Hall P6c-2
_cod_original_sg_symbol_H-M P6(3)cm
_cod_database_code 4001094

loop_
_symmetry_equiv_pos_as_xyz
'x, y, z'
'-y, x-y, z'
'-x+y, -x, z'
'-x, -y, z+1/2'
'y, -x+y, z+1/2'
'x-y, x, z+1/2'
'-y, -x, z+1/2'
'-x+y, y, z+1/2'
'x, x-y, z+1/2'
'y, x, z'
'x-y, -y, z'
'-x, -x+y, z'

loop_
_atom_site_label
_atom_site_type_symbol
_atom_site_fract_x
_atom_site_fract_y
_atom_site_fract_z
_atom_site_U_iso_or_equiv
_atom_site_adp_type
_atom_site_occupancy
_atom_site_symmetry_multiplicity
_atom_site_calc_flag
_atom_site_refinement_flags
Co1 Co 0.47894(9) 0.36502(10) 0.29865(16) 0.0302(4) Uani 1 1 d .
Co2 Co 0.6667 0.3333 0.3724(2) 0.0216(4) Uani 1 3 d S
P1 P 0.49458(16) 0.30724(17) 0.6283(3) 0.0237(4) Uani 1 1 d D
H1 H 0.4314(17) 0.344(2) 0.628(3) 0.080 Uiso 1 1 d D
P2 P 0.4120(4) 0.4120(4) -0.0241(4) 0.0499(11) Uani 1 2 d S
O1 O 0.5354(5) 0.3214(5) 0.4752(7) 0.0275(14) Uani 1 1 d D
O2 O 0.5789(5) 0.3715(5) 0.7349(7) 0.0256(13) Uani 1 1 d D
O3 O 0.4268(9) 0.4268(9) 0.1334(13) 0.052(3) Uani 1 2 d S
O4 O 0.3273(9) 0.3273(9) 0.3711(13) 0.049(3) Uani 1 2 d S
O5 O 0.4955(9) 0.4955(9) -0.1109(12) 0.043(3) Uani 1 2 d S
O6 O 0.4321(5) 0.1962(5) 0.6728(8) 0.0374(17) Uani 1 1 d D
O7 O 0.3119(14) 0.3798(15) -0.072(2) 0.056(4) Uani 0.50 1 d PU
O1W O 0.3082(7) 0.2020(7) 0.0559(10) 0.028(2) Uani 0.67 1 d P
C1 C 0.2344(6) 0.2344(6) 0.3582(12) 0.0126(14) Uani 1 2 d SU
H1A H 0.2106 0.2261 0.2611 0.080 Uiso 0.50 1 calc PR
H1B H 0.1847 0.2352 0.4211 0.080 Uiso 0.50 1 calc PR
H1C H 0.2449 0.1789 0.3836 0.080 Uiso 0.50 1 calc PR

loop_
_atom_site_aniso_label
_atom_site_aniso_U_11
_atom_site_aniso_U_22
_atom_site_aniso_U_33
_atom_site_aniso_U_23
_atom_site_aniso_U_13
_atom_site_aniso_U_12
Co1 0.0401(7) 0.0492(7) 0.0136(6) -0.0010(6) 0.0011(6) 0.0315(6)
Co2 0.0264(5) 0.0264(5) 0.0119(9) 0.000 0.000 0.0132(3)
P1 0.0271(10) 0.0344(10) 0.0119(10) -0.0013(10) -0.0001(9) 0.0172(8)
P2 0.067(2) 0.067(2) 0.0125(19) 0.0000(16) 0.0000(16) 0.031(2)
O1 0.033(3) 0.039(3) 0.014(3) 0.003(3) 0.003(3) 0.020(3)
O2 0.032(3) 0.029(3) 0.016(3) -0.001(2) -0.004(3) 0.016(3)
O3 0.080(7) 0.080(7) 0.025(6) 0.002(6) 0.002(6) 0.061(7)
O4 0.070(6) 0.070(6) 0.026(5) 0.002(5) 0.002(5) 0.048(7)
O5 0.069(6) 0.069(6) 0.018(5) 0.009(4) 0.009(4) 0.055(6)
O6 0.031(3) 0.037(4) 0.029(4) 0.001(3) -0.004(3) 0.005(3)
O7 0.056(5) 0.056(5) 0.056(5) 0.0001(10) -0.0001(10) 0.028(2)
O1W 0.044(6) 0.030(5) 0.020(5) -0.005(4) -0.001(4) 0.025(5)
C1 0.0123(14) 0.0123(14) 0.0121(17) -0.0001(7) -0.0001(7) 0.0053(10)

loop_
_atom_type_symbol
_atom_type_description
_atom_type_scat_dispersion_real
_atom_type_scat_dispersion_imag
_atom_type_scat_source
C C 0.0033 0.0016 'International Tables Vol C Tables 4.2.6.8 and 6.1.1.4'
H H 0.0000 0.0000 'International Tables Vol C Tables 4.2.6.8 and 6.1.1.4'
O O 0.0106 0.0060 'International Tables Vol C Tables 4.2.6.8 and 6.1.1.4'
P P 0.1023 0.0942 'International Tables Vol C Tables 4.2.6.8 and 6.1.1.4'
Co Co 0.3494 0.9721 'International Tables Vol C Tables 4.2.6.8 and 6.1.1.4'

loop_
_geom_angle_atom_site_label_1
_geom_angle_atom_site_label_2
_geom_angle_atom_site_label_3
_geom_angle
_geom_angle_site_symmetry_1
_geom_angle_site_symmetry_3
O2 Co1 O6 90.7(3) 7_664 9_554
O2 Co1 O1 79.7(2) 7_664 .
O6 Co1 O1 98.5(3) 9_554 .
O2 Co1 O5 95.1(4) 7_664 4_665
O6 Co1 O5 165.4(3) 9_554 4_665
O1 Co1 O5 95.7(3) . 4_665
O2 Co1 O3 100.4(4) 7_664 .
O6 Co1 O3 88.7(4) 9_554 .
O1 Co1 O3 172.8(4) . .
O5 Co1 O3 77.0(4) 4_665 .
O2 Co1 O4 172.3(3) 7_664 .
O6 Co1 O4 96.3(4) 9_554 .
O1 Co1 O4 102.4(4) . .
O5 Co1 O4 77.4(4) 4_665 .
O3 Co1 O4 76.6(4) . .
O2 Co1 Co1 126.34(17) 7_664 10
O6 Co1 Co1 121.29(18) 9_554 10
O1 Co1 Co1 128.48(18) . 10
O5 Co1 Co1 45.3(2) 4_665 10
O3 Co1 Co1 45.9(2) . 10
O4 Co1 Co1 46.7(2) . 10
O2 Co2 O2 87.3(3) 8_654 9_554
O2 Co2 O2 87.3(3) 8_654 7_664
O2 Co2 O2 87.3(3) 9_554 7_664
O2 Co2 O1 93.3(3) 8_654 2_655
O2 Co2 O1 77.9(2) 9_554 2_655
O2 Co2 O1 165.2(3) 7_664 2_655
O2 Co2 O1 77.9(2) 8_654 3_665
O2 Co2 O1 165.2(3) 9_554 3_665
O2 Co2 O1 93.3(3) 7_664 3_665
O1 Co2 O1 101.3(2) 2_655 3_665
O2 Co2 O1 165.2(3) 8_654 .
O2 Co2 O1 93.3(3) 9_554 .
O2 Co2 O1 77.9(2) 7_664 .
O1 Co2 O1 101.3(2) 2_655 .
O1 Co2 O1 101.3(2) 3_665 .
O6 P1 O2 112.8(4) . .
O6 P1 O1 113.3(4) . .
O2 P1 O1 111.7(4) . .
O6 P1 H1 106.7(12) . .
O2 P1 H1 106.2(12) . .
O1 P1 H1 105.5(12) . .
O7 P2 O7 78.3(16) 10 .
O7 P2 O3 114.6(10) 10 .
O7 P2 O3 114.6(10) . .
O7 P2 O5 115.4(9) 10 .
O7 P2 O5 115.4(9) . .
O3 P2 O5 113.9(8) . .
P1 O1 Co1 125.1(4) . .
P1 O1 Co2 136.6(4) . .
Co1 O1 Co2 97.4(3) . .
P1 O2 Co1 129.8(4) . 7_665
P1 O2 Co2 131.2(4) . 7_665
Co1 O2 Co2 98.9(2) 7_665 7_665
P2 O3 Co1 134.8(3) . .
P2 O3 Co1 134.8(3) . 10
Co1 O3 Co1 88.1(5) . 10
C1 O4 Co1 129.0(5) . .
C1 O4 Co1 129.0(5) . 10
Co1 O4 Co1 86.6(5) . 10
P2 O5 Co1 135.2(2) . 7_664
P2 O5 Co1 135.2(2) . 4_664
Co1 O5 Co1 89.5(5) 7_664 4_664
P1 O6 Co1 127.5(4) . 9
P2 O7 O7 50.9(8) . 10
O4 C1 H1A 109.5 . .
O4 C1 H1B 109.5 . .
H1A C1 H1B 109.5 . .
O4 C1 H1C 109.5 . .
H1A C1 H1C 109.5 . .
H1B C1 H1C 109.5 . .

loop_
_geom_bond_atom_site_label_1
_geom_bond_atom_site_label_2
_geom_bond_distance
_geom_bond_site_symmetry_2
Co1 O2 2.068(6) 7_664
Co1 O6 2.078(7) 9_554
Co1 O1 2.109(6) .
Co1 O5 2.122(9) 4_665
Co1 O3 2.148(9) .
Co1 O4 2.178(10) .
Co1 Co1 2.988(2) 10
Co2 O2 2.125(6) 8_654
Co2 O2 2.125(6) 9_554
Co2 O2 2.125(6) 7_664
Co2 O1 2.132(6) 2_655
Co2 O1 2.132(6) 3_665
Co2 O1 2.132(6) .
P1 O6 1.517(7) .
P1 O2 1.525(6) .
P1 O1 1.528(7) .
P1 H1 1.331(13) .
P2 O7 1.411(19) 10
P2 O7 1.411(19) .
P2 O3 1.487(13) .
P2 O5 1.502(14) .
O2 Co1 2.068(6) 7_665
O2 Co2 2.125(6) 7_665
O3 Co1 2.148(9) 10
O4 C1 1.411(16) .
O4 Co1 2.178(10) 10
O5 Co1 2.122(9) 7_664
O5 Co1 2.122(9) 4_664
O6 Co1 2.078(7) 9
O7 O7 1.78(4) 10
C1 H1A 0.9600 .
C1 H1B 0.9600 .
C1 H1C 0.9600 .
